data_7160524
loop_
_publ_author_name
'Min, Yang'
'Shen, Hanxiao'
'Huang, Shaoying'
'Gu, Haorui'
'Lin, Xufeng'

_publ_section_title
;
 Organocatalytic asymmetric synthesis of axially and centrally chiral
 heterotriarylmethanes by a Friedel-Crafts reaction.
;
_journal_issue 22
_journal_name_full 'Organic &amp; biomolecular chemistry'
_journal_page_first 5359
_journal_page_last 5372
_journal_paper_doi 10.1039/d5ob00532a
_journal_volume 23
_journal_year 2025
_chemical_absolute_configuration ad
_chemical_formula_moiety '0.5(C H Cl3), C33 H27 F N2 O3'
_chemical_formula_sum 'C33.5 H27.5 Cl1.5 F N2 O3'
_chemical_formula_weight 578.25
_space_group_crystal_system monoclinic
_space_group_IT_number 5
_space_group_name_Hall 'C 2y'
_space_group_name_H-M_alt 'C 1 2 1'
_atom_sites_solution_hydrogens geom
_atom_sites_solution_primary direct
_audit_creation_date 2024-09-19
_audit_creation_method
;
FinalCif V65 by Daniel Kratzert, Freiburg 2019,
https://github.com/dkratzert/FinalCif
;
_audit_update_record
;
2025-03-17 deposited with the CCDC.	2025-05-01 downloaded from the CCDC.
;
_cell_angle_alpha 90
_cell_angle_beta 98.022(2)
_cell_angle_gamma 90
_cell_formula_units_Z 4
_cell_length_a 11.5056(7)
_cell_length_b 13.8298(8)
_cell_length_c 18.2204(11)
_cell_measurement_reflns_used 9914
_cell_measurement_temperature 170.00
_cell_measurement_theta_max 60.617
_cell_measurement_theta_min 4.263
_cell_volume 2870.9(3)
_computing_cell_refinement 'SAINT V8.40B (?, 2016)'
_computing_data_reduction 'SAINT V8.40B (?, 2016)'
_computing_molecular_graphics 'Olex2 1.5 (Dolomanov et al., 2009)'
_computing_publication_material 'Olex2 1.5 (Dolomanov et al., 2009)'
_computing_structure_refinement 'SHELXL 2019/2 (Sheldrick, 2015)'
_computing_structure_solution 'SHELXT 2018/2 (Sheldrick, 2018)'
_diffrn_ambient_environment N~2~
_diffrn_ambient_temperature 170.00
_diffrn_detector CPAD
_diffrn_detector_area_resol_mean 7.41
_diffrn_detector_type 'Bruker PHOTON III M28'
_diffrn_measured_fraction_theta_full 0.994
_diffrn_measured_fraction_theta_max 0.994
_diffrn_measurement_device 'three-circle diffractometer'
_diffrn_measurement_device_type 'ZJU Bruker D8 VENTURE Metaljet PHOTON III'
_diffrn_measurement_method '\w and \f scans'
_diffrn_measurement_specimen_support 'MiTeGen micromount'
_diffrn_radiation_monochromator 'mirror optics'
_diffrn_radiation_probe x-ray
_diffrn_radiation_type GaK\a
_diffrn_radiation_wavelength 1.34139
_diffrn_reflns_av_R_equivalents 0.0378
_diffrn_reflns_av_unetI/netI 0.0276
_diffrn_reflns_Laue_measured_fraction_full 0.994
_diffrn_reflns_Laue_measured_fraction_max 0.994
_diffrn_reflns_limit_h_max 14
_diffrn_reflns_limit_h_min -14
_diffrn_reflns_limit_k_max 17
_diffrn_reflns_limit_k_min -18
_diffrn_reflns_limit_l_max 23
_diffrn_reflns_limit_l_min -23
_diffrn_reflns_number 47692
_diffrn_reflns_point_group_measured_fraction_full 0.993
_diffrn_reflns_point_group_measured_fraction_max 0.990
_diffrn_reflns_theta_full 53.594
_diffrn_reflns_theta_max 60.801
_diffrn_reflns_theta_min 4.264
_diffrn_source 'liquid Metal X-ray source'
_diffrn_source_current 3.57
_diffrn_source_power 0.24954300000000001
_diffrn_source_type 'Bruker Excillum Metaljet D2+'
_diffrn_source_voltage 69.9
_exptl_absorpt_coefficient_mu 1.295
_exptl_absorpt_correction_T_max 0.7519
_exptl_absorpt_correction_T_min 0.6891
_exptl_absorpt_correction_type multi-scan
_exptl_absorpt_process_details
;
SADABS-2016/2 (Bruker,2016/2) was used for absorption correction.
wR2(int) was 0.1049 before and 0.0635 after correction.
The Ratio of minimum to maximum transmission is 0.9165.
The \l/2 correction factor is Not present.
;
_exptl_crystal_colour colourless
_exptl_crystal_colour_primary colourless
_exptl_crystal_density_diffrn 1.338
_exptl_crystal_description block
_exptl_crystal_F_000 1204
_exptl_crystal_size_max 0.16
_exptl_crystal_size_mid 0.08
_exptl_crystal_size_min 0.06
_refine_diff_density_max 0.379
_refine_diff_density_min -0.456
_refine_diff_density_rms 0.051
_refine_ls_abs_structure_details
;
 Flack x determined using 2792 quotients [(I+)-(I-)]/[(I+)+(I-)]
 (Parsons, Flack and Wagner, Acta Cryst. B69 (2013) 249-259).
;
_refine_ls_abs_structure_Flack 0.097(8)
_refine_ls_extinction_method none
_refine_ls_goodness_of_fit_ref 1.029
_refine_ls_hydrogen_treatment constr
_refine_ls_matrix_type full
_refine_ls_number_parameters 401
_refine_ls_number_reflns 6564
_refine_ls_number_restraints 47
_refine_ls_restrained_S_all 1.061
_refine_ls_R_factor_all 0.0494
_refine_ls_R_factor_gt 0.0470
_refine_ls_shift/su_max 0.001
_refine_ls_shift/su_mean 0.000
_refine_ls_structure_factor_coef Fsqd
_refine_ls_weighting_details 'w=1/[\s^2^(Fo^2^)+(0.0801P)^2^+1.4501P] where P=(Fo^2^+2Fc^2^)/3'
_refine_ls_weighting_scheme calc
_refine_ls_wR_factor_gt 0.1264
_refine_ls_wR_factor_ref 0.1294
_reflns_Friedel_coverage 0.913
_reflns_Friedel_fraction_full 0.991
_reflns_Friedel_fraction_max 0.986
_reflns_number_gt 6203
_reflns_number_total 6564
_reflns_threshold_expression 'I > 2\s(I)'
_cod_data_source_file d5ob00532a2.cif
_cod_data_source_block 240918_my0918_f1_tscl
_cod_depositor_comments 'Adding full bibliography for 7160524.cif.'
_cod_original_formula_sum 'C33.50 H27.50 Cl1.50 F N2 O3'
_cod_database_code 7160524
_shelx_shelxl_version_number 2019/2
_shelx_space_group_comment
;
The symmetry employed for this shelxl refinement is uniquely defined
by the following loop, which should always be used as a source of
symmetry information in preference to the above space-group names.
They are only intended as comments.
;
_shelx_estimated_absorpt_t_min 0.820
_shelx_estimated_absorpt_t_max 0.926
_olex2_diffrn_ambient_temperature_device 'Oxford Cryostream 800'
_olex2_refinement_description
;
1. Fixed Uiso
 At 1.2 times of:
  All C(H) groups, All C(H,H,H,H) groups, All N(H) groups
 At 1.5 times of:
  All C(H,H,H) groups
2. Restrained distances
 C34-Cl1 \\sim C34-Cl2 \\sim C34-Cl3
 with sigma of 0.02
 Cl1-Cl2 \\sim Cl2-Cl3 \\sim Cl3-Cl1
 with sigma of 0.04
 C32-C33 \\sim C32-C33A
 with sigma of 0.02
3. Uiso/Uaniso restraints and constraints
All non-hydrogen atoms have similar U: within 1A with sigma of 0.04 and sigma
for terminal atoms of 0.08 within 1A
O3 \\sim C32 \\sim C33 \\sim C33A: within 2A with sigma of 0.02 and sigma for
terminal atoms of 0.04 within 2A
4. Rigid body (RIGU) restrains
 Cl1, Cl2, Cl3, C34
 with sigma for 1-2 distances of 0.004 and sigma for 1-3 distances of 0.004
5. Others
 Sof(H32C)=Sof(H32D)=Sof(C33A)=Sof(H33D)=Sof(H33E)=Sof(H33F)=1-FVAR(1)
 Sof(H32A)=Sof(H32B)=Sof(C33)=Sof(H33A)=Sof(H33B)=Sof(H33C)=FVAR(1)
 Fixed Sof: Cl1(0.5) Cl2(0.5) Cl3(0.5) C34(0.5) H34(0.5)
6.a Ternary CH refined with riding coordinates:
 C34(H34), C20(H20)
6.b Secondary CH2 refined with riding coordinates:
 C32(H32A,H32B), C32(H32C,H32D)
6.c Aromatic/amide H refined with riding coordinates:
 N1(H1), N2(H2), C1(H1A), C2(H2A), C3(H3), C4(H4), C7(H7), C8(H8), C16(H16),
 C17(H17), C18(H18), C19(H19), C22(H22), C24(H24), C25(H25), C26(H26), C28(H28),
  C30(H30)
6.d Idealised Me refined as rotating group:
 C11(H11A,H11B,H11C), C33(H33A,H33B,H33C), C33A(H33D,H33E,H33F)
;
_olex2_submission_special_instructions 'No special instructions were received'

loop_
_space_group_symop_operation_xyz
'x, y, z'
'-x, y, -z'
'x+1/2, y+1/2, z'
'-x+1/2, y+1/2, -z'

loop_
_atom_site_label
_atom_site_type_symbol
_atom_site_fract_x
_atom_site_fract_y
_atom_site_fract_z
_atom_site_U_iso_or_equiv
_atom_site_adp_type
_atom_site_occupancy
_atom_site_site_symmetry_order
_atom_site_calc_flag
_atom_site_refinement_flags_posn
_atom_site_refinement_flags_adp
_atom_site_refinement_flags_occupancy
_atom_site_disorder_assembly
_atom_site_disorder_group
Cl1 Cl 0.9655(8) 0.3921(4) 0.9404(4) 0.192(4) Uani 0.5 1 d D . P A -1
Cl2 Cl 1.0344(4) 0.5805(3) 0.9600(3) 0.1325(15) Uani 0.5 1 d D . P A -1
Cl3 Cl 1.0626(6) 0.4488(7) 1.0805(2) 0.196(4) Uani 0.5 1 d D . P A -1
C34 C 0.9580(7) 0.4864(6) 1.0026(4) 0.065(2) Uani 0.5 1 d D . P A -1
H34 H 0.877785 0.503132 1.013839 0.077 Uiso 0.5 1 calc R U P A -1
F1 F 0.81720(16) 0.31106(15) 0.79708(12) 0.0520(5) Uani 1 1 d . . . . .
O1 O 0.2684(2) 0.27392(15) 0.78823(13) 0.0479(5) Uani 1 1 d . . . . .
O2 O 0.6925(2) 0.60666(18) 0.49501(11) 0.0487(5) Uani 1 1 d . . . . .
O3 O 0.6731(3) 0.7653(2) 0.52069(16) 0.0678(8) Uani 1 1 d . U . . .
N1 N 0.27740(18) 0.52579(16) 0.65141(11) 0.0290(4) Uani 1 1 d . . . . .
H1 H 0.309906 0.548601 0.614030 0.035 Uiso 1 1 calc R U . . .
N2 N 0.5693(2) 0.72502(18) 0.64281(15) 0.0410(5) Uani 1 1 d . . . . .
H2 H 0.579138 0.787431 0.636546 0.049 Uiso 1 1 calc R U . . .
C1 C 0.3718(3) 0.5120(3) 1.03662(16) 0.0528(9) Uani 1 1 d . . . . .
H1A H 0.394286 0.484975 1.084424 0.063 Uiso 1 1 calc R U . . .
C2 C 0.3660(3) 0.6095(3) 1.02875(18) 0.0590(10) Uani 1 1 d . . . . .
H2A H 0.384064 0.650336 1.070719 0.071 Uiso 1 1 calc R U . . .
C3 C 0.3330(4) 0.6497(3) 0.9580(2) 0.0584(9) Uani 1 1 d . . . . .
H3 H 0.328467 0.717992 0.952553 0.070 Uiso 1 1 calc R U . . .
C4 C 0.3073(3) 0.5921(2) 0.89691(16) 0.0438(7) Uani 1 1 d . . . . .
H4 H 0.285342 0.620981 0.849706 0.053 Uiso 1 1 calc R U . . .
C5 C 0.3130(2) 0.4903(2) 0.90280(13) 0.0338(5) Uani 1 1 d . . . . .
C6 C 0.3449(2) 0.4497(3) 0.97478(14) 0.0410(7) Uani 1 1 d . . . . .
C7 C 0.3519(3) 0.3481(3) 0.98153(17) 0.0511(8) Uani 1 1 d . . . . .
H7 H 0.373558 0.320181 1.029125 0.061 Uiso 1 1 calc R U . . .
C8 C 0.3286(3) 0.2893(3) 0.92167(19) 0.0502(8) Uani 1 1 d . . . . .
H8 H 0.334073 0.221189 0.927702 0.060 Uiso 1 1 calc R U . . .
C9 C 0.2959(2) 0.3293(2) 0.85019(15) 0.0374(6) Uani 1 1 d . . . . .
C10 C 0.2890(2) 0.4287(2) 0.84021(13) 0.0297(5) Uani 1 1 d . . . . .
C11 C 0.3026(4) 0.1742(3) 0.7919(2) 0.0570(8) Uani 1 1 d . . . . .
H11A H 0.283158 0.144591 0.742832 0.085 Uiso 1 1 calc R U . . .
H11B H 0.260619 0.140320 0.827479 0.085 Uiso 1 1 calc R U . . .
H11C H 0.387324 0.169435 0.807837 0.085 Uiso 1 1 calc R U . . .
C12 C 0.2583(2) 0.46789(18) 0.76428(13) 0.0279(5) Uani 1 1 d . . . . .
C13 C 0.3361(2) 0.50210(18) 0.72019(12) 0.0274(4) Uani 1 1 d . . . . .
C14 C 0.1602(2) 0.50802(18) 0.65077(13) 0.0293(5) Uani 1 1 d . . . . .
C15 C 0.1445(2) 0.47064(18) 0.72084(13) 0.0277(5) Uani 1 1 d . . . . .
C16 C 0.0308(2) 0.4482(2) 0.73536(15) 0.0353(6) Uani 1 1 d . . . . .
H16 H 0.018555 0.421597 0.781720 0.042 Uiso 1 1 calc R U . . .
C17 C -0.0631(2) 0.4659(2) 0.68055(17) 0.0411(6) Uani 1 1 d . . . . .
H17 H -0.140545 0.452095 0.689940 0.049 Uiso 1 1 calc R U . . .
C18 C -0.0458(2) 0.5037(2) 0.61162(16) 0.0424(6) Uani 1 1 d . . . . .
H18 H -0.111777 0.514895 0.575106 0.051 Uiso 1 1 calc R U . . .
C19 C 0.0654(2) 0.5250(2) 0.59554(14) 0.0369(6) Uani 1 1 d . . . . .
H19 H 0.076812 0.550352 0.548612 0.044 Uiso 1 1 calc R U . . .
C20 C 0.4683(2) 0.51199(18) 0.73807(13) 0.0280(5) Uani 1 1 d . . . . .
H20 H 0.485656 0.535804 0.790268 0.034 Uiso 1 1 calc R U . . .
C21 C 0.5303(2) 0.41441(19) 0.73480(13) 0.0299(5) Uani 1 1 d . . . . .
C22 C 0.6468(2) 0.4058(2) 0.76828(14) 0.0328(5) Uani 1 1 d . . . . .
H22 H 0.686099 0.459019 0.793668 0.039 Uiso 1 1 calc R U . . .
C23 C 0.7036(2) 0.3187(2) 0.76382(15) 0.0364(5) Uani 1 1 d . . . . .
C24 C 0.6529(3) 0.2397(2) 0.72770(18) 0.0429(6) Uani 1 1 d . . . . .
H24 H 0.695241 0.181111 0.725154 0.051 Uiso 1 1 calc R U . . .
C25 C 0.5367(3) 0.2482(2) 0.6947(2) 0.0487(7) Uani 1 1 d . . . . .
H25 H 0.498307 0.194435 0.669463 0.058 Uiso 1 1 calc R U . . .
C26 C 0.4766(2) 0.3348(2) 0.69841(17) 0.0392(6) Uani 1 1 d . . . . .
H26 H 0.397284 0.339439 0.675641 0.047 Uiso 1 1 calc R U . . .
C27 C 0.5180(2) 0.58508(19) 0.68958(13) 0.0288(5) Uani 1 1 d . . . . .
C28 C 0.5193(3) 0.6843(2) 0.69826(16) 0.0386(6) Uani 1 1 d . . . . .
H28 H 0.489815 0.718456 0.736962 0.046 Uiso 1 1 calc R U . . .
C29 C 0.6023(2) 0.6533(2) 0.59795(14) 0.0333(5) Uani 1 1 d . . . . .
C30 C 0.5706(2) 0.5665(2) 0.62575(14) 0.0333(5) Uani 1 1 d . . . . .
H30 H 0.582149 0.504596 0.605423 0.040 Uiso 1 1 calc R U . . .
C31 C 0.6600(2) 0.6708(2) 0.53294(15) 0.0387(6) Uani 1 1 d . . . . .
C32 C 0.7328(5) 0.7913(4) 0.4579(3) 0.0825(14) Uani 1 1 d D U . . .
H32A H 0.725476 0.737974 0.421288 0.099 Uiso 0.65(3) 1 calc R U P B 1
H32B H 0.695979 0.849762 0.433243 0.099 Uiso 0.65(3) 1 calc R U P B 1
H32C H 0.768973 0.732895 0.439311 0.099 Uiso 0.35(3) 1 calc R U P B 2
H32D H 0.674783 0.816969 0.417268 0.099 Uiso 0.35(3) 1 calc R U P B 2
C33 C 0.8558(11) 0.8100(13) 0.4837(6) 0.082(4) Uani 0.65(3) 1 d D U P B 1
H33A H 0.862518 0.861802 0.520697 0.123 Uiso 0.65(3) 1 calc R U P B 1
H33B H 0.895195 0.829628 0.441719 0.123 Uiso 0.65(3) 1 calc R U P B 1
H33C H 0.892642 0.751115 0.505997 0.123 Uiso 0.65(3) 1 calc R U P B 1
C33A C 0.819(2) 0.861(2) 0.4779(11) 0.085(6) Uani 0.35(3) 1 d D U P B 2
H33D H 0.782392 0.923062 0.485524 0.127 Uiso 0.35(3) 1 calc R U P B 2
H33E H 0.868619 0.867010 0.438374 0.127 Uiso 0.35(3) 1 calc R U P B 2
H33F H 0.868108 0.840866 0.523890 0.127 Uiso 0.35(3) 1 calc R U P B 2

loop_
_atom_site_aniso_label
_atom_site_aniso_U_11
_atom_site_aniso_U_22
_atom_site_aniso_U_33
_atom_site_aniso_U_23
_atom_site_aniso_U_13
_atom_site_aniso_U_12
Cl1 0.318(10) 0.139(4) 0.131(4) -0.074(4) 0.080(5) -0.116(6)
Cl2 0.111(3) 0.0781(18) 0.212(5) 0.027(2) 0.036(3) -0.0052(16)
Cl3 0.200(5) 0.334(10) 0.0538(17) 0.036(3) 0.018(2) -0.121(6)
C34 0.052(3) 0.079(5) 0.058(4) -0.013(4) -0.007(3) 0.003(3)
F1 0.0351(8) 0.0567(11) 0.0615(12) 0.0062(9) -0.0024(8) 0.0120(8)
O1 0.0554(13) 0.0349(11) 0.0487(12) 0.0036(9) -0.0089(10) -0.0072(9)
O2 0.0541(13) 0.0651(15) 0.0295(10) -0.0050(10) 0.0150(9) 0.0000(11)
O3 0.095(2) 0.0563(15) 0.0617(16) 0.0120(12) 0.0434(15) -0.0054(14)
N1 0.0273(9) 0.0385(11) 0.0216(8) 0.0018(8) 0.0050(7) -0.0020(8)
N2 0.0482(13) 0.0326(12) 0.0466(13) -0.0018(10) 0.0216(11) -0.0032(9)
C1 0.0389(14) 0.095(3) 0.0253(12) 0.0008(15) 0.0062(10) 0.0013(16)
C2 0.059(2) 0.086(3) 0.0325(15) -0.0176(16) 0.0071(13) 0.0137(18)
C3 0.067(2) 0.065(2) 0.0431(17) -0.0155(16) 0.0059(15) 0.0173(17)
C4 0.0477(16) 0.0517(17) 0.0321(13) -0.0045(12) 0.0057(11) 0.0122(13)
C5 0.0270(11) 0.0515(16) 0.0234(11) 0.0040(10) 0.0055(8) 0.0018(10)
C6 0.0309(12) 0.069(2) 0.0240(11) 0.0071(12) 0.0054(9) -0.0013(11)
C7 0.0426(15) 0.074(2) 0.0349(15) 0.0246(15) -0.0025(11) -0.0116(14)
C8 0.0468(16) 0.0524(18) 0.0478(17) 0.0239(14) -0.0062(13) -0.0123(13)
C9 0.0339(12) 0.0403(14) 0.0361(13) 0.0090(11) -0.0020(10) -0.0074(10)
C10 0.0238(10) 0.0393(13) 0.0262(11) 0.0051(9) 0.0039(8) -0.0003(9)
C11 0.064(2) 0.0360(16) 0.069(2) 0.0041(15) 0.0022(17) -0.0025(14)
C12 0.0268(11) 0.0319(12) 0.0253(11) 0.0008(9) 0.0044(8) 0.0011(9)
C13 0.0266(10) 0.0321(11) 0.0235(10) -0.0010(9) 0.0040(8) 0.0010(9)
C14 0.0291(11) 0.0330(12) 0.0259(10) -0.0007(9) 0.0038(9) -0.0008(9)
C15 0.0268(10) 0.0307(11) 0.0255(11) -0.0001(9) 0.0031(8) -0.0005(8)
C16 0.0300(12) 0.0429(15) 0.0334(13) 0.0059(10) 0.0058(9) -0.0044(10)
C17 0.0284(12) 0.0531(17) 0.0409(14) 0.0037(12) 0.0016(10) -0.0071(11)
C18 0.0327(13) 0.0543(17) 0.0369(13) 0.0063(13) -0.0063(10) -0.0038(12)
C19 0.0374(13) 0.0471(16) 0.0247(11) 0.0040(10) -0.0009(9) -0.0046(11)
C20 0.0247(10) 0.0358(12) 0.0238(10) -0.0019(9) 0.0045(8) -0.0002(9)
C21 0.0288(11) 0.0362(13) 0.0255(11) 0.0008(9) 0.0069(8) 0.0006(9)
C22 0.0310(11) 0.0375(13) 0.0298(11) 0.0011(10) 0.0036(9) 0.0006(9)
C23 0.0294(12) 0.0427(14) 0.0372(13) 0.0073(11) 0.0051(9) 0.0061(10)
C24 0.0449(15) 0.0377(15) 0.0478(16) 0.0002(12) 0.0124(12) 0.0084(12)
C25 0.0481(16) 0.0381(15) 0.0589(19) -0.0134(14) 0.0032(14) 0.0026(12)
C26 0.0315(12) 0.0401(14) 0.0453(15) -0.0083(12) 0.0025(10) 0.0001(10)
C27 0.0255(10) 0.0349(12) 0.0262(11) -0.0024(9) 0.0041(8) -0.0014(9)
C28 0.0438(14) 0.0362(13) 0.0396(13) -0.0059(11) 0.0189(11) -0.0013(11)
C29 0.0299(11) 0.0408(14) 0.0303(12) -0.0023(10) 0.0075(9) -0.0017(10)
C30 0.0343(12) 0.0363(14) 0.0304(12) -0.0052(10) 0.0086(9) -0.0043(10)
C31 0.0343(12) 0.0537(17) 0.0290(12) 0.0047(12) 0.0078(10) -0.0043(11)
C32 0.112(4) 0.083(3) 0.062(3) 0.022(2) 0.045(3) -0.011(3)
C33 0.095(7) 0.087(8) 0.073(5) -0.005(5) 0.042(5) -0.042(6)
C33A 0.084(10) 0.080(12) 0.100(11) 0.025(10) 0.048(9) -0.015(9)

loop_
_atom_type_symbol
_atom_type_description
_atom_type_scat_dispersion_real
_atom_type_scat_dispersion_imag
_atom_type_scat_source
C C 0.0137 0.0067 'International Tables Vol C Tables 4.2.6.8 and 6.1.1.4'
H H 0.0000 0.0000 'International Tables Vol C Tables 4.2.6.8 and 6.1.1.4'
Cl Cl 0.3281 0.5435 'International Tables Vol C Tables 4.2.6.8 and 6.1.1.4'
F F 0.0583 0.0400 'International Tables Vol C Tables 4.2.6.8 and 6.1.1.4'
N N 0.0241 0.0134 'International Tables Vol C Tables 4.2.6.8 and 6.1.1.4'
O O 0.0389 0.0241 'International Tables Vol C Tables 4.2.6.8 and 6.1.1.4'

loop_
_geom_angle_atom_site_label_1
_geom_angle_atom_site_label_2
_geom_angle_atom_site_label_3
_geom_angle
_geom_angle_site_symmetry_1
_geom_angle_site_symmetry_3
_geom_angle_publ_flag
Cl1 C34 Cl2 100.9(5) . . ?
Cl1 C34 Cl3 102.0(7) . . ?
Cl1 C34 H34 116.0 . . ?
Cl2 C34 H34 116.0 . . ?
Cl3 C34 Cl2 103.5(4) . . ?
Cl3 C34 H34 116.0 . . ?
C9 O1 C11 118.1(3) . . ?
C31 O3 C32 116.6(3) . . ?
C13 N1 H1 125.6 . . ?
C14 N1 H1 125.6 . . ?
C14 N1 C13 108.79(19) . . ?
C28 N2 H2 125.5 . . ?
C28 N2 C29 109.0(2) . . ?
C29 N2 H2 125.5 . . ?
C2 C1 H1A 119.4 . . ?
C2 C1 C6 121.2(3) . . ?
C6 C1 H1A 119.4 . . ?
C1 C2 H2A 120.2 . . ?
C1 C2 C3 119.5(3) . . ?
C3 C2 H2A 120.2 . . ?
C2 C3 H3 119.5 . . ?
C4 C3 C2 121.0(4) . . ?
C4 C3 H3 119.5 . . ?
C3 C4 H4 119.4 . . ?
C3 C4 C5 121.1(3) . . ?
C5 C4 H4 119.4 . . ?
C4 C5 C6 117.7(3) . . ?
C4 C5 C10 122.4(2) . . ?
C10 C5 C6 119.9(3) . . ?
C1 C6 C5 119.4(3) . . ?
C7 C6 C1 122.1(3) . . ?
C7 C6 C5 118.4(3) . . ?
C6 C7 H7 119.2 . . ?
C8 C7 C6 121.6(3) . . ?
C8 C7 H7 119.2 . . ?
C7 C8 H8 119.9 . . ?
C7 C8 C9 120.2(3) . . ?
C9 C8 H8 119.9 . . ?
O1 C9 C8 122.9(3) . . ?
O1 C9 C10 116.4(2) . . ?
C10 C9 C8 120.7(3) . . ?
C5 C10 C12 121.7(2) . . ?
C9 C10 C5 119.2(2) . . ?
C9 C10 C12 119.1(2) . . ?
O1 C11 H11A 109.5 . . ?
O1 C11 H11B 109.5 . . ?
O1 C11 H11C 109.5 . . ?
H11A C11 H11B 109.5 . . ?
H11A C11 H11C 109.5 . . ?
H11B C11 H11C 109.5 . . ?
C13 C12 C10 125.8(2) . . ?
C13 C12 C15 106.8(2) . . ?
C15 C12 C10 127.3(2) . . ?
N1 C13 C20 121.6(2) . . ?
C12 C13 N1 109.8(2) . . ?
C12 C13 C20 128.6(2) . . ?
N1 C14 C15 107.9(2) . . ?
N1 C14 C19 130.2(2) . . ?
C19 C14 C15 121.9(2) . . ?
C14 C15 C12 106.7(2) . . ?
C16 C15 C12 133.9(2) . . ?
C16 C15 C14 119.4(2) . . ?
C15 C16 H16 120.7 . . ?
C17 C16 C15 118.6(2) . . ?
C17 C16 H16 120.7 . . ?
C16 C17 H17 119.4 . . ?
C16 C17 C18 121.2(3) . . ?
C18 C17 H17 119.4 . . ?
C17 C18 H18 119.3 . . ?
C19 C18 C17 121.4(2) . . ?
C19 C18 H18 119.3 . . ?
C14 C19 H19 121.2 . . ?
C18 C19 C14 117.6(2) . . ?
C18 C19 H19 121.2 . . ?
C13 C20 H20 107.2 . . ?
C13 C20 C21 111.8(2) . . ?
C21 C20 H20 107.2 . . ?
C27 C20 C13 112.68(19) . . ?
C27 C20 H20 107.2 . . ?
C27 C20 C21 110.59(19) . . ?
C22 C21 C20 118.8(2) . . ?
C26 C21 C20 122.7(2) . . ?
C26 C21 C22 118.5(2) . . ?
C21 C22 H22 120.6 . . ?
C23 C22 C21 118.9(3) . . ?
C23 C22 H22 120.6 . . ?
F1 C23 C22 118.3(3) . . ?
C24 C23 F1 118.1(2) . . ?
C24 C23 C22 123.6(2) . . ?
C23 C24 H24 121.3 . . ?
C23 C24 C25 117.5(3) . . ?
C25 C24 H24 121.3 . . ?
C24 C25 H25 119.8 . . ?
C26 C25 C24 120.4(3) . . ?
C26 C25 H25 119.8 . . ?
C21 C26 C25 121.1(3) . . ?
C21 C26 H26 119.5 . . ?
C25 C26 H26 119.5 . . ?
C28 C27 C20 126.8(2) . . ?
C28 C27 C30 106.0(2) . . ?
C30 C27 C20 127.2(2) . . ?
N2 C28 C27 109.1(2) . . ?
N2 C28 H28 125.5 . . ?
C27 C28 H28 125.5 . . ?
N2 C29 C31 124.0(3) . . ?
C30 C29 N2 107.6(2) . . ?
C30 C29 C31 128.4(3) . . ?
C27 C30 H30 125.9 . . ?
C29 C30 C27 108.3(2) . . ?
C29 C30 H30 125.9 . . ?
O2 C31 O3 124.6(3) . . ?
O2 C31 C29 123.5(3) . . ?
O3 C31 C29 111.9(3) . . ?
O3 C32 H32A 109.8 . . ?
O3 C32 H32B 109.8 . . ?
O3 C32 H32C 109.4 . . ?
O3 C32 H32D 109.4 . . ?
H32A C32 H32B 108.2 . . ?
H32C C32 H32D 108.0 . . ?
C33 C32 O3 109.5(5) . . ?
C33 C32 H32A 109.8 . . ?
C33 C32 H32B 109.8 . . ?
C33A C32 O3 111.2(9) . . ?
C33A C32 H32C 109.4 . . ?
C33A C32 H32D 109.4 . . ?
C32 C33 H33A 109.5 . . ?
C32 C33 H33B 109.5 . . ?
C32 C33 H33C 109.5 . . ?
H33A C33 H33B 109.5 . . ?
H33A C33 H33C 109.5 . . ?
H33B C33 H33C 109.5 . . ?
C32 C33A H33D 109.5 . . ?
C32 C33A H33E 109.5 . . ?
C32 C33A H33F 109.5 . . ?
H33D C33A H33E 109.5 . . ?
H33D C33A H33F 109.5 . . ?
H33E C33A H33F 109.5 . . ?

loop_
_geom_bond_atom_site_label_1
_geom_bond_atom_site_label_2
_geom_bond_distance
_geom_bond_site_symmetry_2
_geom_bond_publ_flag
Cl1 C34 1.737(9) . ?
Cl2 C34 1.806(9) . ?
Cl3 C34 1.804(9) . ?
C34 H34 1.0000 . ?
F1 C23 1.365(3) . ?
O1 C9 1.364(4) . ?
O1 C11 1.433(4) . ?
O2 C31 1.215(4) . ?
O3 C31 1.337(4) . ?
O3 C32 1.460(4) . ?
N1 H1 0.8800 . ?
N1 C13 1.377(3) . ?
N1 C14 1.370(3) . ?
N2 H2 0.8800 . ?
N2 C28 1.354(4) . ?
N2 C29 1.372(4) . ?
C1 H1A 0.9500 . ?
C1 C2 1.357(6) . ?
C1 C6 1.417(5) . ?
C2 H2A 0.9500 . ?
C2 C3 1.407(5) . ?
C3 H3 0.9500 . ?
C3 C4 1.367(5) . ?
C4 H4 0.9500 . ?
C4 C5 1.413(4) . ?
C5 C6 1.427(3) . ?
C5 C10 1.419(4) . ?
C6 C7 1.413(5) . ?
C7 H7 0.9500 . ?
C7 C8 1.356(5) . ?
C8 H8 0.9500 . ?
C8 C9 1.416(4) . ?
C9 C10 1.388(4) . ?
C10 C12 1.482(3) . ?
C11 H11A 0.9800 . ?
C11 H11B 0.9800 . ?
C11 H11C 0.9800 . ?
C12 C13 1.367(3) . ?
C12 C15 1.433(3) . ?
C13 C20 1.517(3) . ?
C14 C15 1.412(3) . ?
C14 C19 1.397(3) . ?
C15 C16 1.405(3) . ?
C16 H16 0.9500 . ?
C16 C17 1.387(4) . ?
C17 H17 0.9500 . ?
C17 C18 1.400(4) . ?
C18 H18 0.9500 . ?
C18 C19 1.383(4) . ?
C19 H19 0.9500 . ?
C20 H20 1.0000 . ?
C20 C21 1.531(4) . ?
C20 C27 1.506(3) . ?
C21 C22 1.398(3) . ?
C21 C26 1.386(4) . ?
C22 H22 0.9500 . ?
C22 C23 1.379(4) . ?
C23 C24 1.363(4) . ?
C24 H24 0.9500 . ?
C24 C25 1.392(5) . ?
C25 H25 0.9500 . ?
C25 C26 1.389(4) . ?
C26 H26 0.9500 . ?
C27 C28 1.381(4) . ?
C27 C30 1.408(3) . ?
C28 H28 0.9500 . ?
C29 C30 1.372(4) . ?
C29 C31 1.456(4) . ?
C30 H30 0.9500 . ?
C32 H32A 0.9900 . ?
C32 H32B 0.9900 . ?
C32 H32C 0.9900 . ?
C32 H32D 0.9900 . ?
C32 C33 1.450(12) . ?
C32 C33A 1.395(17) . ?
C33 H33A 0.9800 . ?
C33 H33B 0.9800 . ?
C33 H33C 0.9800 . ?
C33A H33D 0.9800 . ?
C33A H33E 0.9800 . ?
C33A H33F 0.9800 . ?

loop_
_geom_torsion_atom_site_label_1
_geom_torsion_atom_site_label_2
_geom_torsion_atom_site_label_3
_geom_torsion_atom_site_label_4
_geom_torsion
_geom_torsion_site_symmetry_1
_geom_torsion_site_symmetry_2
_geom_torsion_site_symmetry_3
_geom_torsion_site_symmetry_4
_geom_torsion_publ_flag
F1 C23 C24 C25 179.4(3) . . . . ?
O1 C9 C10 C5 178.0(2) . . . . ?
O1 C9 C10 C12 -2.8(4) . . . . ?
N1 C13 C20 C21 -101.1(3) . . . . ?
N1 C13 C20 C27 24.2(3) . . . . ?
N1 C14 C15 C12 0.7(3) . . . . ?
N1 C14 C15 C16 178.6(2) . . . . ?
N1 C14 C19 C18 -177.0(3) . . . . ?
N2 C29 C30 C27 -0.6(3) . . . . ?
N2 C29 C31 O2 177.4(3) . . . . ?
N2 C29 C31 O3 -2.3(4) . . . . ?
C1 C2 C3 C4 -0.4(6) . . . . ?
C1 C6 C7 C8 -178.5(3) . . . . ?
C2 C1 C6 C5 1.0(5) . . . . ?
C2 C1 C6 C7 179.1(3) . . . . ?
C2 C3 C4 C5 0.1(5) . . . . ?
C3 C4 C5 C6 0.7(4) . . . . ?
C3 C4 C5 C10 -178.8(3) . . . . ?
C4 C5 C6 C1 -1.3(4) . . . . ?
C4 C5 C6 C7 -179.5(3) . . . . ?
C4 C5 C10 C9 -179.8(3) . . . . ?
C4 C5 C10 C12 1.0(4) . . . . ?
C5 C6 C7 C8 -0.3(5) . . . . ?
C5 C10 C12 C13 80.7(3) . . . . ?
C5 C10 C12 C15 -104.5(3) . . . . ?
C6 C1 C2 C3 -0.2(5) . . . . ?
C6 C5 C10 C9 0.7(4) . . . . ?
C6 C5 C10 C12 -178.5(2) . . . . ?
C6 C7 C8 C9 -0.1(5) . . . . ?
C7 C8 C9 O1 -178.2(3) . . . . ?
C7 C8 C9 C10 0.9(5) . . . . ?
C8 C9 C10 C5 -1.2(4) . . . . ?
C8 C9 C10 C12 178.1(2) . . . . ?
C9 C10 C12 C13 -98.5(3) . . . . ?
C9 C10 C12 C15 76.3(3) . . . . ?
C10 C5 C6 C1 178.3(2) . . . . ?
C10 C5 C6 C7 0.1(4) . . . . ?
C10 C12 C13 N1 175.5(2) . . . . ?
C10 C12 C13 C20 -2.5(4) . . . . ?
C10 C12 C15 C14 -175.9(2) . . . . ?
C10 C12 C15 C16 6.7(5) . . . . ?
C11 O1 C9 C8 -16.6(4) . . . . ?
C11 O1 C9 C10 164.3(3) . . . . ?
C12 C13 C20 C21 76.7(3) . . . . ?
C12 C13 C20 C27 -158.0(2) . . . . ?
C12 C15 C16 C17 175.6(3) . . . . ?
C13 N1 C14 C15 -0.9(3) . . . . ?
C13 N1 C14 C19 176.3(3) . . . . ?
C13 C12 C15 C14 -0.3(3) . . . . ?
C13 C12 C15 C16 -177.7(3) . . . . ?
C13 C20 C21 C22 -163.2(2) . . . . ?
C13 C20 C21 C26 18.4(3) . . . . ?
C13 C20 C27 C28 80.5(3) . . . . ?
C13 C20 C27 C30 -98.4(3) . . . . ?
C14 N1 C13 C12 0.7(3) . . . . ?
C14 N1 C13 C20 178.9(2) . . . . ?
C14 C15 C16 C17 -1.5(4) . . . . ?
C15 C12 C13 N1 -0.2(3) . . . . ?
C15 C12 C13 C20 -178.2(2) . . . . ?
C15 C14 C19 C18 -0.2(4) . . . . ?
C15 C16 C17 C18 1.0(5) . . . . ?
C16 C17 C18 C19 -0.1(5) . . . . ?
C17 C18 C19 C14 -0.3(5) . . . . ?
C19 C14 C15 C12 -176.7(2) . . . . ?
C19 C14 C15 C16 1.1(4) . . . . ?
C20 C21 C22 C23 -178.4(2) . . . . ?
C20 C21 C26 C25 178.0(3) . . . . ?
C20 C27 C28 N2 -178.8(2) . . . . ?
C20 C27 C30 C29 179.3(2) . . . . ?
C21 C20 C27 C28 -153.6(3) . . . . ?
C21 C20 C27 C30 27.5(3) . . . . ?
C21 C22 C23 F1 -179.7(2) . . . . ?
C21 C22 C23 C24 0.7(4) . . . . ?
C22 C21 C26 C25 -0.4(4) . . . . ?
C22 C23 C24 C25 -1.0(5) . . . . ?
C23 C24 C25 C26 0.6(5) . . . . ?
C24 C25 C26 C21 0.0(5) . . . . ?
C26 C21 C22 C23 0.0(4) . . . . ?
C27 C20 C21 C22 70.4(3) . . . . ?
C27 C20 C21 C26 -108.0(3) . . . . ?
C28 N2 C29 C30 0.8(3) . . . . ?
C28 N2 C29 C31 -179.5(3) . . . . ?
C28 C27 C30 C29 0.2(3) . . . . ?
C29 N2 C28 C27 -0.7(3) . . . . ?
C30 C27 C28 N2 0.3(3) . . . . ?
C30 C29 C31 O2 -2.9(5) . . . . ?
C30 C29 C31 O3 177.4(3) . . . . ?
C31 O3 C32 C33 -96.6(9) . . . . ?
C31 O3 C32 C33A -132.1(15) . . . . ?
C31 C29 C30 C27 179.7(3) . . . . ?
C32 O3 C31 O2 -1.2(6) . . . . ?
C32 O3 C31 C29 178.5(4) . . . . ?
